data_7230593
loop_
_publ_author_name
'Saunders, Lucy K.'
'Nowell, Harriott'
'Spencer, Helen C. E.'
'Hatcher, Lauren E.'
'Shepherd, Helena J.'
'Thomas, Lynne H.'
'Jones, Charlotte L.'
'Teat, Simon J.'
'Raithby, Paul R.'
'Wilson, Chick C.'

_publ_section_title
;
 Tuning charge-assisted and weak hydrogen bonds in molecular complexes of
 the proton sponge DMAN by acid co-former substitution
;
_journal_issue 22
_journal_name_full CrystEngComm
_journal_page_first 3074
_journal_paper_doi 10.1039/C8CE00443A
_journal_volume 20
_journal_year 2018
_chemical_formula_moiety 'C14 H19 N2, 2(C8 H5 N1 O2), C8 H4 N1 O2'
_chemical_formula_sum 'C38 H33 N5 O6'
_chemical_formula_weight 655.69
_chemical_name_systematic 'DMAN 2-cyanobenzoic acid 2-cyanobenzoate'
_space_group_crystal_system monoclinic
_space_group_IT_number 14
_space_group_name_Hall '-P 2ybc'
_space_group_name_H-M_alt 'P 1 21/c 1'
_symmetry_space_group_name_Hall '-P 2ybc'
_symmetry_space_group_name_H-M 'P 1 21/c 1'
_atom_sites_solution_hydrogens difmap
_atom_sites_solution_primary direct
_audit_creation_method SHELXL-2016/6
_audit_update_record
;
2018-03-22 deposited with the CCDC.
2018-05-08 downloaded from the CCDC.
;
_cell_angle_alpha 90
_cell_angle_beta 90.718(2)
_cell_angle_gamma 90
_cell_formula_units_Z 4
_cell_length_a 11.2829(4)
_cell_length_b 12.5029(5)
_cell_length_c 23.4257(10)
_cell_measurement_reflns_used 8964
_cell_measurement_temperature 100
_cell_measurement_theta_max 33.58
_cell_measurement_theta_min 2.30
_cell_volume 3304.4(2)
_computing_cell_refinement 'Bruker SAINT'
_computing_data_collection 'Bruker APEX2'
_computing_data_reduction 'Bruker SAINT'
_computing_structure_refinement 'SHELXL-2016/6 (Sheldrick, 2016)'
_computing_structure_solution 'SHELXS-2013 (Sheldrick, 2013)'
_diffrn_ambient_temperature 100
_diffrn_detector 'CMOS Detector'
_diffrn_detector_type 'Bruker Photon 100 CMOS Detector'
_diffrn_measured_fraction_theta_full 1.000
_diffrn_measured_fraction_theta_max 0.997
_diffrn_measurement_device 'three-circle diffractometer'
_diffrn_measurement_device_type 'Bruker AXS D8'
_diffrn_measurement_method '\f and \w scans'
_diffrn_radiation_monochromator synchrotron
_diffrn_radiation_type synchrotron
_diffrn_radiation_wavelength 0.8856
_diffrn_reflns_av_R_equivalents 0.0899
_diffrn_reflns_av_unetI/netI 0.0661
_diffrn_reflns_Laue_measured_fraction_full 1.000
_diffrn_reflns_Laue_measured_fraction_max 0.997
_diffrn_reflns_limit_h_max 14
_diffrn_reflns_limit_h_min -14
_diffrn_reflns_limit_k_max 15
_diffrn_reflns_limit_k_min -15
_diffrn_reflns_limit_l_max 29
_diffrn_reflns_limit_l_min -29
_diffrn_reflns_number 46488
_diffrn_reflns_point_group_measured_fraction_full 1.000
_diffrn_reflns_point_group_measured_fraction_max 0.997
_diffrn_reflns_theta_full 32.097
_diffrn_reflns_theta_max 33.716
_diffrn_reflns_theta_min 2.167
_exptl_absorpt_coefficient_mu 0.115
_exptl_absorpt_correction_T_max 0.7466
_exptl_absorpt_correction_T_min 0.6730
_exptl_absorpt_correction_type multi-scan
_exptl_absorpt_process_details
;
SADABS-2014/5 - Bruker AXS area detector scaling and absorption correction  
;
_exptl_crystal_colour colourless
_exptl_crystal_density_diffrn 1.318
_exptl_crystal_density_meas ?
_exptl_crystal_description plate
_exptl_crystal_F_000 1376
_exptl_crystal_recrystallization_method 'slow evaporation from ethylacetate at 30 degreesC'
_exptl_crystal_size_max 0.2
_exptl_crystal_size_mid 0.1
_exptl_crystal_size_min 0.1
_refine_diff_density_max 0.277
_refine_diff_density_min -0.246
_refine_diff_density_rms 0.051
_refine_ls_extinction_method none
_refine_ls_goodness_of_fit_ref 1.006
_refine_ls_hydrogen_treatment refall
_refine_ls_matrix_type full
_refine_ls_number_parameters 574
_refine_ls_number_reflns 6806
_refine_ls_number_restraints 0
_refine_ls_restrained_S_all 1.006
_refine_ls_R_factor_all 0.0942
_refine_ls_R_factor_gt 0.0474
_refine_ls_shift/su_max 0.001
_refine_ls_shift/su_mean 0.000
_refine_ls_structure_factor_coef Fsqd
_refine_ls_weighting_details 'w=1/[\s^2^(Fo^2^)+(0.0533P)^2^] where P=(Fo^2^+2Fc^2^)/3'
_refine_ls_weighting_scheme calc
_refine_ls_wR_factor_gt 0.0952
_refine_ls_wR_factor_ref 0.1120
_reflns_Friedel_coverage 0.000
_reflns_number_gt 4353
_reflns_number_total 6806
_reflns_threshold_expression 'I > 2\s(I)'
_cod_data_source_file c8ce00443a2.cif
_cod_data_source_block complex_5
_cod_depositor_comments
;
The following automatic conversions were performed:

'_exptl_crystal_density_meas' value 'not measured' was changed to '?'
- the value is perceived as not measured.

Automatic conversion script
Id: cif_fix_values 4973 2017-02-22 13:04:09Z antanas 

 Adding full bibliography for 7230587--7230595.cif.
;
_cod_database_code 7230593
_shelx_shelxl_version_number 2016/6
_shelx_space_group_comment
;
The symmetry employed for this shelxl refinement is uniquely defined
by the following loop, which should always be used as a source of
symmetry information in preference to the above space-group names.
They are only intended as comments.
;

loop_
_space_group_symop_operation_xyz
'x, y, z'
'-x, y+1/2, -z+1/2'
'-x, -y, -z'
'x, -y-1/2, z-1/2'

loop_
_atom_site_label
_atom_site_type_symbol
_atom_site_fract_x
_atom_site_fract_y
_atom_site_fract_z
_atom_site_U_iso_or_equiv
_atom_site_adp_type
_atom_site_occupancy
_atom_site_site_symmetry_order
_atom_site_calc_flag
H33 H 0.4171(18) 0.6436(17) 0.6565(9) 0.032(6) Uiso 1 1 d
H20 H 0.254(2) 0.7676(17) 0.6508(10) 0.043(7) Uiso 1 1 d
H21 H 0.2780(19) 0.9326(17) 0.6069(9) 0.034(6) Uiso 1 1 d
H22 H 0.4630(18) 0.9752(17) 0.5623(9) 0.033(6) Uiso 1 1 d
O1 O 0.71332(12) 0.66421(10) 0.57978(6) 0.0284(4) Uani 1 1 d
O2 O 0.63124(12) 0.59395(11) 0.65783(6) 0.0267(3) Uani 1 1 d
C31 C 0.63363(17) 0.65771(15) 0.61662(9) 0.0215(4) Uani 1 1 d
C32 C 0.53115(17) 0.73528(15) 0.61136(8) 0.0198(4) Uani 1 1 d
C33 C 0.42271(18) 0.71130(17) 0.63602(9) 0.0252(5) Uani 1 1 d
C34 C 0.3290(2) 0.78320(18) 0.63353(10) 0.0303(5) Uani 1 1 d
C35 C 0.3426(2) 0.88142(18) 0.60687(9) 0.0297(5) Uani 1 1 d
C36 C 0.44863(18) 0.90694(17) 0.58189(9) 0.0248(5) Uani 1 1 d
C37 C 0.54224(17) 0.83409(15) 0.58350(8) 0.0207(4) Uani 1 1 d
C38 C 0.65254(19) 0.86753(15) 0.55903(9) 0.0247(5) Uani 1 1 d
N5 N 0.73697(17) 0.90225(14) 0.53994(9) 0.0393(5) Uani 1 1 d
H23 H 0.9859(19) 0.4072(18) 0.4994(9) 0.039(6) Uiso 1 1 d
H24 H 1.0911(18) 0.2630(15) 0.4610(8) 0.024(5) Uiso 1 1 d
H25 H 1.0098(16) 0.0880(16) 0.4661(8) 0.020(5) Uiso 1 1 d
H26 H 0.8280(17) 0.0615(16) 0.5085(8) 0.026(6) Uiso 1 1 d
H27 H 0.785(2) 0.566(2) 0.5656(12) 0.078(9) Uiso 1 1 d
O3 O 0.83561(12) 0.50556(10) 0.54702(6) 0.0226(3) Uani 1 1 d
O4 O 0.67737(12) 0.40577(11) 0.56713(6) 0.0305(4) Uani 1 1 d
C15 C 0.77687(18) 0.41408(15) 0.54893(8) 0.0197(4) Uani 1 1 d
C18 C 0.84373(17) 0.32161(14) 0.52545(8) 0.0174(4) Uani 1 1 d
C17 C 0.79560(17) 0.21770(15) 0.52729(8) 0.0191(4) Uani 1 1 d
C19 C 0.95400(17) 0.33560(16) 0.50094(8) 0.0199(4) Uani 1 1 d
C20 C 1.01576(19) 0.25019(15) 0.47849(9) 0.0216(4) Uani 1 1 d
C16 C 0.68070(19) 0.19414(15) 0.55093(9) 0.0231(5) Uani 1 1 d
C21 C 0.96893(18) 0.14795(16) 0.48136(9) 0.0219(5) Uani 1 1 d
C22 C 0.85914(18) 0.13173(16) 0.50510(9) 0.0232(5) Uani 1 1 d
N3 N 0.59140(16) 0.16621(13) 0.56855(8) 0.0308(4) Uani 1 1 d
H28 H 0.747(2) 0.527(2) 0.6710(10) 0.055(8) Uiso 1 1 d
H29 H 0.9405(18) 0.3214(16) 0.6752(9) 0.036(6) Uiso 1 1 d
H30 H 1.0985(18) 0.2076(17) 0.7013(9) 0.029(6) Uiso 1 1 d
H32 H 1.1187(17) 0.3493(15) 0.8581(9) 0.026(6) Uiso 1 1 d
H31 H 1.1852(17) 0.2189(15) 0.7940(8) 0.019(5) Uiso 1 1 d
O5 O 0.81500(13) 0.48098(11) 0.68071(6) 0.0265(3) Uani 1 1 d
O6 O 0.78018(13) 0.52613(11) 0.77137(6) 0.0320(4) Uani 1 1 d
C27 C 1.08251(18) 0.34281(16) 0.82155(10) 0.0255(5) Uani 1 1 d
C26 C 0.95742(19) 0.49329(17) 0.84681(9) 0.0270(5) Uani 1 1 d
C29 C 1.06995(19) 0.26050(16) 0.72939(10) 0.0264(5) Uani 1 1 d
C28 C 1.12166(19) 0.26728(16) 0.78298(10) 0.0272(5) Uani 1 1 d
C23 C 0.83568(18) 0.47715(15) 0.73599(9) 0.0227(5) Uani 1 1 d
C24 C 0.93615(17) 0.40442(15) 0.75186(8) 0.0215(4) Uani 1 1 d
C25 C 0.98969(17) 0.41194(15) 0.80613(9) 0.0226(5) Uani 1 1 d
C30 C 0.97817(18) 0.32866(16) 0.71392(10) 0.0239(5) Uani 1 1 d
N4 N 0.94067(18) 0.55670(16) 0.88095(8) 0.0405(5) Uani 1 1 d
H2 H 0.1510(19) 0.4597(17) 0.5671(10) 0.037(6) Uiso 1 1 d
H1 H 0.409(2) 0.3236(19) 0.6383(11) 0.057(7) Uiso 1 1 d
H4 H 0.0804(18) 0.6263(17) 0.7103(9) 0.030(6) Uiso 1 1 d
H3 H 0.0313(19) 0.5826(17) 0.6164(9) 0.039(6) Uiso 1 1 d
H9 H 0.4397(18) 0.1961(16) 0.7530(10) 0.031(6) Uiso 1 1 d
H7 H 0.328(2) 0.1965(19) 0.7077(11) 0.059(8) Uiso 1 1 d
H6 H 0.3664(17) 0.5239(16) 0.8421(9) 0.029(6) Uiso 1 1 d
H5 H 0.2062(19) 0.6080(17) 0.7955(9) 0.034(6) Uiso 1 1 d
H8 H 0.459(2) 0.1534(18) 0.6877(10) 0.044(7) Uiso 1 1 d
H11 H 0.339(2) 0.2060(19) 0.5616(10) 0.048(7) Uiso 1 1 d
H12 H 0.232(2) 0.221(2) 0.6091(11) 0.056(8) Uiso 1 1 d
H10 H 0.218(3) 0.283(2) 0.5461(13) 0.080(10) Uiso 1 1 d
H14 H 0.451(2) 0.471(2) 0.5736(11) 0.062(9) Uiso 1 1 d
H15 H 0.464(2) 0.3532(19) 0.5380(10) 0.049(7) Uiso 1 1 d
H13 H 0.352(2) 0.4412(19) 0.5274(11) 0.051(7) Uiso 1 1 d
H18 H 0.6200(17) 0.2736(17) 0.6709(9) 0.028(6) Uiso 1 1 d
H16 H 0.603(2) 0.402(2) 0.6814(10) 0.051(7) Uiso 1 1 d
H17 H 0.6143(18) 0.3211(16) 0.7358(9) 0.030(6) Uiso 1 1 d
H19 H 0.4791(17) 0.3921(15) 0.7981(8) 0.022(5) Uiso 1 1 d
N1 N 0.45385(14) 0.31351(12) 0.69295(7) 0.0201(4) Uani 1 1 d
N2 N 0.33906(15) 0.35269(14) 0.60059(7) 0.0261(4) Uani 1 1 d
C1 C 0.38773(16) 0.39806(14) 0.72158(8) 0.0182(4) Uani 1 1 d
C2 C 0.29324(16) 0.44743(15) 0.69031(8) 0.0197(4) Uani 1 1 d
C3 C 0.22462(17) 0.52618(15) 0.71924(9) 0.0222(5) Uani 1 1 d
C4 C 0.25376(19) 0.55386(16) 0.77617(9) 0.0257(5) Uani 1 1 d
C6 C 0.26260(17) 0.42568(15) 0.63225(8) 0.0228(5) Uani 1 1 d
C7 C 0.41395(19) 0.42739(16) 0.77608(9) 0.0225(5) Uani 1 1 d
C5 C 0.34665(19) 0.50638(16) 0.80393(9) 0.0242(5) Uani 1 1 d
C13 C 0.4182(2) 0.20600(17) 0.71282(11) 0.0296(5) Uani 1 1 d
C14 C 0.58369(19) 0.3292(2) 0.69577(10) 0.0277(5) Uani 1 1 d
C8 C 0.16849(19) 0.47454(18) 0.60606(10) 0.0291(5) Uani 1 1 d
C9 C 0.0988(2) 0.54842(18) 0.63565(10) 0.0315(5) Uani 1 1 d
C10 C 0.12734(19) 0.57465(18) 0.69030(10) 0.0277(5) Uani 1 1 d
C12 C 0.4071(2) 0.4097(2) 0.55568(11) 0.0367(6) Uani 1 1 d
C11 C 0.2755(2) 0.2583(2) 0.57672(13) 0.0438(7) Uani 1 1 d

loop_
_atom_site_aniso_label
_atom_site_aniso_U_11
_atom_site_aniso_U_22
_atom_site_aniso_U_33
_atom_site_aniso_U_23
_atom_site_aniso_U_13
_atom_site_aniso_U_12
O1 0.0299(9) 0.0176(7) 0.0379(9) 0.0006(6) 0.0136(7) 0.0032(6)
O2 0.0277(8) 0.0276(8) 0.0249(8) 0.0031(6) 0.0001(6) 0.0052(6)
C31 0.0250(12) 0.0166(10) 0.0229(11) -0.0040(9) 0.0031(9) -0.0008(9)
C32 0.0246(11) 0.0192(10) 0.0156(10) -0.0034(8) -0.0014(9) -0.0006(8)
C33 0.0261(12) 0.0237(12) 0.0259(12) 0.0010(10) 0.0021(9) -0.0031(9)
C34 0.0212(12) 0.0336(13) 0.0361(13) -0.0034(10) 0.0030(10) -0.0014(10)
C35 0.0267(13) 0.0316(13) 0.0306(13) -0.0027(10) -0.0047(10) 0.0075(10)
C36 0.0261(12) 0.0243(12) 0.0238(12) 0.0012(9) -0.0015(9) 0.0035(9)
C37 0.0218(11) 0.0217(11) 0.0184(10) -0.0021(8) 0.0003(9) 0.0001(9)
C38 0.0318(13) 0.0158(10) 0.0266(12) -0.0006(9) 0.0042(10) 0.0032(9)
N5 0.0408(12) 0.0227(10) 0.0549(14) 0.0015(9) 0.0207(11) 0.0014(9)
O3 0.0249(8) 0.0155(7) 0.0276(8) -0.0011(6) 0.0066(6) -0.0018(6)
O4 0.0225(8) 0.0248(8) 0.0445(10) -0.0076(7) 0.0114(7) -0.0041(6)
C15 0.0231(11) 0.0190(10) 0.0168(10) 0.0020(8) -0.0016(9) -0.0016(9)
C18 0.0201(10) 0.0181(10) 0.0141(10) 0.0010(8) -0.0011(8) 0.0002(8)
C17 0.0197(10) 0.0186(10) 0.0190(10) 0.0011(8) -0.0008(8) 0.0002(8)
C19 0.0211(11) 0.0173(10) 0.0214(11) 0.0003(9) 0.0000(9) -0.0018(9)
C20 0.0209(11) 0.0222(11) 0.0219(11) -0.0001(9) 0.0005(9) 0.0005(9)
C16 0.0275(12) 0.0163(10) 0.0254(11) -0.0003(8) -0.0014(10) -0.0024(9)
C21 0.0258(12) 0.0183(11) 0.0218(11) -0.0016(9) 0.0007(9) 0.0052(9)
C22 0.0253(12) 0.0176(11) 0.0267(12) 0.0018(9) -0.0018(9) -0.0010(9)
N3 0.0304(11) 0.0237(10) 0.0384(11) 0.0008(8) 0.0067(9) -0.0045(8)
O5 0.0238(8) 0.0293(8) 0.0263(8) 0.0021(6) -0.0012(7) 0.0026(7)
O6 0.0319(9) 0.0338(9) 0.0304(9) -0.0052(7) -0.0029(7) 0.0121(7)
C27 0.0225(12) 0.0256(12) 0.0286(13) 0.0071(10) -0.0001(10) -0.0033(9)
C26 0.0301(13) 0.0273(12) 0.0235(12) 0.0060(10) -0.0056(10) 0.0006(10)
C29 0.0251(12) 0.0203(11) 0.0342(13) 0.0003(10) 0.0078(10) -0.0012(9)
C28 0.0210(12) 0.0209(11) 0.0398(14) 0.0070(10) 0.0026(10) -0.0011(9)
C23 0.0216(11) 0.0198(11) 0.0267(12) 0.0018(9) 0.0009(9) -0.0037(9)
C24 0.0184(10) 0.0202(11) 0.0260(11) 0.0038(9) 0.0030(9) -0.0024(8)
C25 0.0213(11) 0.0202(10) 0.0265(11) 0.0036(9) 0.0043(9) -0.0035(9)
C30 0.0222(11) 0.0204(11) 0.0291(12) 0.0029(9) 0.0026(9) -0.0036(9)
N4 0.0521(13) 0.0390(12) 0.0301(11) -0.0032(10) -0.0085(10) 0.0129(10)
N1 0.0184(9) 0.0202(9) 0.0218(9) 0.0021(7) 0.0025(7) -0.0011(7)
N2 0.0234(10) 0.0328(10) 0.0221(10) -0.0022(8) -0.0003(8) 0.0009(8)
C1 0.0188(11) 0.0156(10) 0.0204(11) 0.0033(8) 0.0028(8) -0.0023(8)
C2 0.0161(10) 0.0182(10) 0.0249(11) 0.0033(8) 0.0037(9) -0.0033(8)
C3 0.0200(11) 0.0198(11) 0.0269(11) 0.0059(9) 0.0050(9) -0.0033(8)
C4 0.0270(12) 0.0192(11) 0.0311(12) -0.0007(9) 0.0089(10) -0.0032(9)
C6 0.0213(11) 0.0240(11) 0.0230(11) 0.0021(9) 0.0009(9) -0.0006(9)
C7 0.0233(11) 0.0214(11) 0.0229(11) 0.0020(9) 0.0007(9) -0.0024(9)
C5 0.0285(12) 0.0228(11) 0.0212(11) -0.0013(9) 0.0005(10) -0.0049(9)
C13 0.0354(15) 0.0200(12) 0.0334(14) 0.0041(10) 0.0076(12) 0.0002(10)
C14 0.0196(12) 0.0348(14) 0.0287(13) -0.0010(11) 0.0017(10) 0.0002(10)
C8 0.0238(12) 0.0395(13) 0.0240(12) 0.0063(10) 0.0000(10) 0.0001(10)
C9 0.0225(12) 0.0364(13) 0.0357(14) 0.0136(11) 0.0020(10) 0.0056(10)
C10 0.0220(12) 0.0271(12) 0.0340(13) 0.0075(10) 0.0096(10) 0.0025(10)
C12 0.0304(14) 0.0562(18) 0.0237(13) 0.0093(12) 0.0045(11) 0.0116(13)
C11 0.0375(16) 0.0454(16) 0.0482(17) -0.0212(14) -0.0118(14) 0.0002(13)

loop_
_atom_type_symbol
_atom_type_description
_atom_type_scat_dispersion_real
_atom_type_scat_dispersion_imag
_atom_type_scat_source
C C 0.0056 0.0026 'International Tables Vol C Tables 4.2.6.8 and 6.1.1.4'
H H 0.0000 0.0000 'International Tables Vol C Tables 4.2.6.8 and 6.1.1.4'
N N 0.0104 0.0054 'International Tables Vol C Tables 4.2.6.8 and 6.1.1.4'
O O 0.0177 0.0098 'International Tables Vol C Tables 4.2.6.8 and 6.1.1.4'

loop_
_geom_angle_atom_site_label_1
_geom_angle_atom_site_label_2
_geom_angle_atom_site_label_3
_geom_angle
O2 C31 O1 126.37(18)
O2 C31 C32 116.55(17)
O1 C31 C32 117.08(17)
C33 C32 C37 117.80(18)
C33 C32 C31 120.19(18)
C37 C32 C31 121.98(17)
C34 C33 C32 121.0(2)
C35 C34 C33 120.3(2)
C36 C35 C34 119.9(2)
C35 C36 C37 119.9(2)
C36 C37 C32 121.03(18)
C36 C37 C38 117.25(18)
C32 C37 C38 121.58(18)
N5 C38 C37 174.6(2)
O4 C15 O3 123.60(18)
O4 C15 C18 122.66(17)
O3 C15 C18 113.73(17)
C19 C18 C17 118.47(18)
C19 C18 C15 121.05(17)
C17 C18 C15 120.48(17)
C22 C17 C18 119.92(18)
C22 C17 C16 116.91(17)
C18 C17 C16 123.17(17)
C20 C19 C18 121.25(19)
C19 C20 C21 120.0(2)
N3 C16 C17 174.0(2)
C22 C21 C20 120.0(2)
C21 C22 C17 120.33(19)
C28 C27 C25 119.8(2)
N4 C26 C25 174.5(2)
C28 C29 C30 120.4(2)
C29 C28 C27 120.1(2)
O6 C23 O5 124.68(19)
O6 C23 C24 122.27(18)
O5 C23 C24 113.05(18)
C30 C24 C25 118.65(18)
C30 C24 C23 121.33(18)
C25 C24 C23 120.02(18)
C27 C25 C24 120.24(19)
C27 C25 C26 117.27(19)
C24 C25 C26 122.40(18)
C29 C30 C24 120.9(2)
C1 N1 C14 113.25(16)
C1 N1 C13 111.74(16)
C14 N1 C13 112.29(17)
C6 N2 C11 113.63(17)
C6 N2 C12 111.80(17)
C11 N2 C12 111.4(2)
C7 C1 C2 121.26(18)
C7 C1 N1 121.37(17)
C2 C1 N1 117.37(16)
C6 C2 C1 125.33(18)
C6 C2 C3 117.24(17)
C1 C2 C3 117.42(18)
C4 C3 C10 121.1(2)
C4 C3 C2 119.71(18)
C10 C3 C2 119.22(19)
C5 C4 C3 120.8(2)
C8 C6 C2 121.46(19)
C8 C6 N2 120.76(19)
C2 C6 N2 117.71(17)
C1 C7 C5 120.8(2)
C4 C5 C7 120.0(2)
C6 C8 C9 120.7(2)
C10 C9 C8 119.9(2)
C9 C10 C3 121.4(2)

loop_
_geom_bond_atom_site_label_1
_geom_bond_atom_site_label_2
_geom_bond_distance
O1 C31 1.257(2)
O2 C31 1.252(2)
C31 C32 1.513(3)
C32 C33 1.392(3)
C32 C37 1.403(3)
C33 C34 1.388(3)
C34 C35 1.387(3)
C35 C36 1.376(3)
C36 C37 1.395(3)
C37 C38 1.439(3)
C38 N5 1.143(2)
O3 C15 1.323(2)
O4 C15 1.210(2)
C15 C18 1.489(3)
C18 C19 1.388(3)
C18 C17 1.409(3)
C17 C22 1.396(3)
C17 C16 1.446(3)
C19 C20 1.383(3)
C20 C21 1.385(3)
C16 N3 1.148(2)
C21 C22 1.379(3)
O5 C23 1.314(2)
O6 C23 1.211(2)
C27 C28 1.383(3)
C27 C25 1.402(3)
C26 N4 1.143(3)
C26 C25 1.444(3)
C29 C28 1.380(3)
C29 C30 1.386(3)
C23 C24 1.496(3)
C24 C30 1.387(3)
C24 C25 1.404(3)
N1 C1 1.462(2)
N1 C14 1.479(3)
N1 C13 1.480(3)
N2 C6 1.464(2)
N2 C11 1.486(3)
N2 C12 1.491(3)
C1 C7 1.357(3)
C1 C2 1.426(3)
C2 C6 1.425(3)
C2 C3 1.429(3)
C3 C4 1.413(3)
C3 C10 1.419(3)
C4 C5 1.363(3)
C6 C8 1.364(3)
C7 C5 1.411(3)
C8 C9 1.402(3)
C9 C10 1.356(3)

loop_
_geom_hbond_atom_site_label_D
_geom_hbond_atom_site_label_H
_geom_hbond_atom_site_label_A
_geom_hbond_distance_DH
_geom_hbond_distance_HA
_geom_hbond_distance_DA
_geom_hbond_angle_DHA
_geom_hbond_site_symmetry_A
C13 H9 O2 0.98(2) 2.58(2) 3.391(3) 140.0(16) 2_646
O5 H28 O2 0.99(3) 1.57(3) 2.5599(19) 175(2) .
C14 H16 O5 1.00(3) 2.59(2) 3.250(3) 123.7(17) .
C14 H16 O2 1.00(3) 2.48(3) 3.471(3) 171.1(19) .
N2 H1 N1 1.23(3) 1.38(3) 2.555(2) 157(2) .
O3 H27 O1 1.04(3) 1.51(3) 2.5404(18) 167(3) .
C13 H7 O6 1.03(3) 2.51(2) 3.198(3) 123.9(17) 2_646
